data_1514586
loop_
_publ_author_name
'Johnson, Miles W.'
'Shevick, Sophia L.'
'Toste, F. Dean'
'Bergman, Robert G.'

_publ_section_title
;
 Preparation and reactivity of terminal gold(i) amides and phosphides
;
_journal_issue 3
_journal_name_full 'Chemical Science'
_journal_page_first 1023
_journal_paper_doi 10.1039/c2sc21519e
_journal_volume 4
_journal_year 2013
_chemical_formula_sum 'C37 H50 Au N3 O'
_chemical_formula_weight 749.77
_chemical_name_common (IPr)AuNHPh*THF
_chemical_name_systematic
;
?
;
_space_group_IT_number 14
_symmetry_cell_setting monoclinic
_symmetry_space_group_name_Hall '-P 2yn'
_symmetry_space_group_name_H-M 'P 1 21/n 1'
_atom_sites_solution_hydrogens geom
_atom_sites_solution_primary direct
_atom_sites_solution_secondary difmap
_audit_creation_method SHELXL-97
_cell_angle_alpha 90.00
_cell_angle_beta 108.9710(10)
_cell_angle_gamma 90.00
_cell_formula_units_Z 4
_cell_length_a 12.5675(7)
_cell_length_b 19.0611(10)
_cell_length_c 14.9662(8)
_cell_measurement_reflns_used 9415
_cell_measurement_temperature 100(2)
_cell_measurement_theta_max 28.20
_cell_measurement_theta_min 2.78
_cell_volume 3390.4(3)
_computing_cell_refinement 'Bruker SAINT'
_computing_data_collection 'Bruker APEX2'
_computing_data_reduction 'Bruker SAINT'
_computing_molecular_graphics 'Bruker SHELXTL'
_computing_publication_material 'Bruker SHELXTL'
_computing_structure_refinement 'SHELXL-97 (Sheldrick, 1997)'
_computing_structure_solution 'SHELXS-97 (Sheldrick, 1990)'
_diffrn_ambient_temperature 100(2)
_diffrn_measured_fraction_theta_full 1.000
_diffrn_measured_fraction_theta_max 1.000
_diffrn_measurement_device_type 'Bruker APEX-II CCD'
_diffrn_measurement_method '\f and \w scans'
_diffrn_radiation_monochromator graphite
_diffrn_radiation_source 'fine-focus sealed tube'
_diffrn_radiation_type MoK\a
_diffrn_radiation_wavelength 0.71073
_diffrn_reflns_av_R_equivalents 0.0332
_diffrn_reflns_av_sigmaI/netI 0.0124
_diffrn_reflns_limit_h_max 16
_diffrn_reflns_limit_h_min -16
_diffrn_reflns_limit_k_max 24
_diffrn_reflns_limit_k_min -24
_diffrn_reflns_limit_l_max 19
_diffrn_reflns_limit_l_min -19
_diffrn_reflns_number 130079
_diffrn_reflns_theta_full 27.48
_diffrn_reflns_theta_max 27.48
_diffrn_reflns_theta_min 1.79
_diffrn_standards_number 0
_exptl_absorpt_coefficient_mu 4.371
_exptl_absorpt_correction_T_max 0.3539
_exptl_absorpt_correction_T_min 0.2186
_exptl_absorpt_correction_type multi-scan
_exptl_crystal_colour colourless
_exptl_crystal_density_diffrn 1.465
_exptl_crystal_density_meas ?
_exptl_crystal_density_method 'not measured'
_exptl_crystal_description blade
_exptl_crystal_F_000 1512
_exptl_crystal_size_max 0.50
_exptl_crystal_size_mid 0.50
_exptl_crystal_size_min 0.30
_refine_diff_density_max 1.088
_refine_diff_density_min -1.012
_refine_diff_density_rms 0.071
_refine_ls_extinction_method none
_refine_ls_goodness_of_fit_ref 1.109
_refine_ls_hydrogen_treatment mixed
_refine_ls_matrix_type full
_refine_ls_number_parameters 391
_refine_ls_number_reflns 7777
_refine_ls_number_restraints 0
_refine_ls_restrained_S_all 1.109
_refine_ls_R_factor_all 0.0184
_refine_ls_R_factor_gt 0.0161
_refine_ls_shift/su_max 0.003
_refine_ls_shift/su_mean 0.000
_refine_ls_structure_factor_coef Fsqd
_refine_ls_weighting_details 'calc w=1/[\s^2^(Fo^2^)+(0.0154P)^2^+3.4136P] where P=(Fo^2^+2Fc^2^)/3'
_refine_ls_weighting_scheme calc
_refine_ls_wR_factor_gt 0.0373
_refine_ls_wR_factor_ref 0.0390
_reflns_number_gt 7273
_reflns_number_total 7777
_reflns_threshold_expression >2sigma(I)
_cod_data_source_file c2sc21519e.txt
_cod_data_source_block npm031
_cod_depositor_comments
;
The following automatic conversions were performed:

'_symmetry_cell_setting' value 'Monoclinic' changed to 'monoclinic'
according to
/usr/data/users/saulius/automatic-downloads/retrospective/RSC/lib/dictionaries/cif_core.dic
dictionary named 'cif_core.dic' version 2.4.2 from 2011-04-26.

Automatic conversion script
Id: cif_fix_values 2281 2013-09-26 08:29:07Z andrius 

The following automatic conversions were performed:

'_exptl_crystal_density_meas' value 'not measured' was changed to '?'
- the value is perceived as not measured.

Automatic conversion script
Id: cif_fix_values 3008 2015-01-20 13:52:24Z robertas 
;
_cod_original_sg_symbol_H-M P2(1)/n
_cod_database_code 1514586

loop_
_symmetry_equiv_pos_as_xyz
'x, y, z'
'-x+1/2, y+1/2, -z+1/2'
'-x, -y, -z'
'x-1/2, -y-1/2, z-1/2'

loop_
_atom_site_label
_atom_site_type_symbol
_atom_site_fract_x
_atom_site_fract_y
_atom_site_fract_z
_atom_site_U_iso_or_equiv
_atom_site_adp_type
_atom_site_occupancy
_atom_site_symmetry_multiplicity
_atom_site_calc_flag
_atom_site_refinement_flags
Au1 Au -0.017965(5) 0.162125(3) 0.876794(4) 0.01243(3) Uani 1 1 d .
C1 C 0.07288(15) 0.21505(9) 0.98962(12) 0.0133(3) Uani 1 1 d .
C2 C 0.11546(15) 0.27351(9) 1.12909(13) 0.0164(3) Uani 1 1 d .
H2 H 0.1078 0.2934 1.1849 0.020 Uiso 1 1 calc R
C3 C 0.20637(15) 0.27707(10) 1.10031(13) 0.0169(4) Uani 1 1 d .
H3 H 0.2757 0.2997 1.1322 0.020 Uiso 1 1 calc R
C4 C 0.25395(15) 0.23440(10) 0.95954(12) 0.0152(3) Uani 1 1 d .
C5 C 0.30836(16) 0.17006(10) 0.96023(13) 0.0170(4) Uani 1 1 d .
C6 C 0.38285(17) 0.16655(10) 0.90868(15) 0.0217(4) Uani 1 1 d .
H6 H 0.4217 0.1240 0.9077 0.026 Uiso 1 1 calc R
C7 C 0.40129(17) 0.22412(12) 0.85883(15) 0.0249(4) Uani 1 1 d .
H7 H 0.4530 0.2207 0.8247 0.030 Uiso 1 1 calc R
C8 C 0.34470(17) 0.28641(11) 0.85865(14) 0.0221(4) Uani 1 1 d .
H8 H 0.3575 0.3252 0.8236 0.027 Uiso 1 1 calc R
C9 C 0.26908(15) 0.29334(10) 0.90904(13) 0.0175(4) Uani 1 1 d .
C10 C 0.28944(17) 0.10762(10) 1.01633(14) 0.0208(4) Uani 1 1 d .
H10 H 0.2103 0.1104 1.0172 0.025 Uiso 1 1 calc R
C11 C 0.3670(3) 0.11123(13) 1.11826(16) 0.0420(6) Uani 1 1 d .
H11A H 0.4453 0.1063 1.1201 0.063 Uiso 1 1 calc R
H11B H 0.3483 0.0732 1.1547 0.063 Uiso 1 1 calc R
H11C H 0.3574 0.1565 1.1457 0.063 Uiso 1 1 calc R
C12 C 0.3032(2) 0.03704(11) 0.97343(17) 0.0359(5) Uani 1 1 d .
H12A H 0.3822 0.0303 0.9785 0.054 Uiso 1 1 calc R
H12B H 0.2564 0.0361 0.9067 0.054 Uiso 1 1 calc R
H12C H 0.2797 -0.0006 1.0075 0.054 Uiso 1 1 calc R
C13 C 0.20053(17) 0.35982(10) 0.90312(14) 0.0212(4) Uani 1 1 d .
H13 H 0.1835 0.3645 0.9636 0.025 Uiso 1 1 calc R
C14 C 0.2615(2) 0.42641(11) 0.89011(17) 0.0309(5) Uani 1 1 d .
H14A H 0.3360 0.4282 0.9385 0.046 Uiso 1 1 calc R
H14B H 0.2177 0.4676 0.8962 0.046 Uiso 1 1 calc R
H14C H 0.2701 0.4261 0.8273 0.046 Uiso 1 1 calc R
C15 C 0.08842(19) 0.35286(12) 0.82270(17) 0.0302(5) Uani 1 1 d .
H15A H 0.0425 0.3947 0.8210 0.045 Uiso 1 1 calc R
H15B H 0.0483 0.3112 0.8332 0.045 Uiso 1 1 calc R
H15C H 0.1028 0.3482 0.7624 0.045 Uiso 1 1 calc R
C16 C -0.07510(15) 0.21651(9) 1.06419(12) 0.0147(3) Uani 1 1 d .
C17 C -0.08428(16) 0.15642(9) 1.11552(13) 0.0155(4) Uani 1 1 d .
C18 C -0.19255(16) 0.13805(10) 1.11393(14) 0.0197(4) Uani 1 1 d .
H18 H -0.2026 0.0979 1.1480 0.024 Uiso 1 1 calc R
C19 C -0.28542(17) 0.17722(11) 1.06360(14) 0.0220(4) Uani 1 1 d .
H19 H -0.3583 0.1634 1.0630 0.026 Uiso 1 1 calc R
C20 C -0.27303(16) 0.23631(11) 1.01419(14) 0.0209(4) Uani 1 1 d .
H20 H -0.3376 0.2627 0.9801 0.025 Uiso 1 1 calc R
C21 C -0.16703(16) 0.25777(10) 1.01358(13) 0.0172(4) Uani 1 1 d .
C22 C 0.01696(16) 0.11041(10) 1.16370(13) 0.0183(4) Uani 1 1 d .
H22 H 0.0863 0.1392 1.1732 0.022 Uiso 1 1 calc R
C23 C 0.01909(18) 0.08280(11) 1.26012(14) 0.0240(4) Uani 1 1 d .
H23A H 0.0187 0.1224 1.3018 0.036 Uiso 1 1 calc R
H23B H 0.0873 0.0548 1.2879 0.036 Uiso 1 1 calc R
H23C H -0.0474 0.0535 1.2525 0.036 Uiso 1 1 calc R
C24 C 0.0202(2) 0.04888(11) 1.09827(15) 0.0266(4) Uani 1 1 d .
H24A H 0.0891 0.0216 1.1265 0.040 Uiso 1 1 calc R
H24B H 0.0191 0.0671 1.0367 0.040 Uiso 1 1 calc R
H24C H -0.0455 0.0187 1.0899 0.040 Uiso 1 1 calc R
C25 C -0.15468(17) 0.32330(11) 0.96009(14) 0.0210(4) Uani 1 1 d .
H25 H -0.0727 0.3304 0.9704 0.025 Uiso 1 1 calc R
C26 C -0.1978(2) 0.38797(11) 0.99831(16) 0.0295(5) Uani 1 1 d .
H26A H -0.2788 0.3833 0.9866 0.044 Uiso 1 1 calc R
H26B H -0.1835 0.4300 0.9664 0.044 Uiso 1 1 calc R
H26C H -0.1587 0.3920 1.0664 0.044 Uiso 1 1 calc R
C27 C -0.2143(2) 0.31455(13) 0.85362(15) 0.0303(5) Uani 1 1 d .
H27A H -0.1818 0.2746 0.8304 0.045 Uiso 1 1 calc R
H27B H -0.2046 0.3573 0.8207 0.045 Uiso 1 1 calc R
H27C H -0.2947 0.3062 0.8417 0.045 Uiso 1 1 calc R
C28 C -0.22741(15) 0.08946(9) 0.75533(13) 0.0157(3) Uani 1 1 d .
C29 C -0.27759(16) 0.10400(10) 0.82498(13) 0.0190(4) Uani 1 1 d .
H29 H -0.2345 0.1262 0.8821 0.023 Uiso 1 1 calc R
C30 C -0.38876(17) 0.08651(11) 0.81146(15) 0.0231(4) Uani 1 1 d .
H30 H -0.4206 0.0975 0.8593 0.028 Uiso 1 1 calc R
C31 C -0.45460(17) 0.05336(11) 0.72960(16) 0.0270(4) Uani 1 1 d .
H31 H -0.5311 0.0424 0.7205 0.032 Uiso 1 1 calc R
C32 C -0.40592(17) 0.03666(11) 0.66124(15) 0.0254(4) Uani 1 1 d .
H32 H -0.4494 0.0131 0.6053 0.030 Uiso 1 1 calc R
C33 C -0.29479(17) 0.05380(10) 0.67338(14) 0.0206(4) Uani 1 1 d .
H33 H -0.2633 0.0414 0.6258 0.025 Uiso 1 1 calc R
C34 C 0.01874(17) 0.19085(12) 0.62680(15) 0.0255(4) Uani 1 1 d .
H34A H -0.0223 0.2190 0.6606 0.031 Uiso 1 1 calc R
H34B H 0.0242 0.2185 0.5725 0.031 Uiso 1 1 calc R
C35 C 0.13640(18) 0.17215(11) 0.69327(15) 0.0243(4) Uani 1 1 d .
H35A H 0.1953 0.1921 0.6702 0.029 Uiso 1 1 calc R
H35B H 0.1477 0.1898 0.7579 0.029 Uiso 1 1 calc R
C36 C 0.1389(2) 0.09215(12) 0.69167(17) 0.0329(5) Uani 1 1 d .
H36A H 0.2124 0.0747 0.6899 0.039 Uiso 1 1 calc R
H36B H 0.1239 0.0721 0.7474 0.039 Uiso 1 1 calc R
C37 C 0.0452(2) 0.07429(12) 0.60111(16) 0.0305(5) Uani 1 1 d .
H37A H 0.0721 0.0770 0.5460 0.037 Uiso 1 1 calc R
H37B H 0.0158 0.0265 0.6044 0.037 Uiso 1 1 calc R
N1 N 0.17898(12) 0.24109(8) 1.01469(10) 0.0140(3) Uani 1 1 d .
N2 N 0.03506(12) 0.23494(8) 1.06084(10) 0.0134(3) Uani 1 1 d .
N3 N -0.11987(13) 0.10998(8) 0.76597(11) 0.0167(3) Uani 1 1 d .
H1 H -0.1000(19) 0.0999(12) 0.7194(16) 0.018(6) Uiso 1 1 d .
O1 O -0.03905(12) 0.12582(8) 0.59477(10) 0.0262(3) Uani 1 1 d .

loop_
_atom_site_aniso_label
_atom_site_aniso_U_11
_atom_site_aniso_U_22
_atom_site_aniso_U_33
_atom_site_aniso_U_23
_atom_site_aniso_U_13
_atom_site_aniso_U_12
Au1 0.01208(4) 0.01220(4) 0.01331(4) -0.00099(2) 0.00454(3) -0.00041(2)
C1 0.0141(8) 0.0113(7) 0.0148(8) 0.0027(6) 0.0052(6) 0.0014(7)
C2 0.0181(9) 0.0148(8) 0.0152(8) -0.0015(7) 0.0039(7) -0.0001(7)
C3 0.0163(8) 0.0155(8) 0.0174(9) -0.0019(7) 0.0033(7) -0.0011(7)
C4 0.0123(8) 0.0177(8) 0.0158(8) -0.0006(7) 0.0047(6) -0.0015(7)
C5 0.0132(8) 0.0179(9) 0.0188(9) -0.0005(7) 0.0038(7) -0.0004(7)
C6 0.0157(9) 0.0230(10) 0.0273(10) -0.0030(8) 0.0082(8) 0.0021(7)
C7 0.0178(9) 0.0336(11) 0.0270(10) -0.0014(9) 0.0124(8) -0.0021(8)
C8 0.0207(9) 0.0248(10) 0.0222(10) 0.0027(8) 0.0089(8) -0.0061(8)
C9 0.0153(8) 0.0163(8) 0.0193(9) 0.0002(7) 0.0033(7) -0.0027(7)
C10 0.0199(9) 0.0171(9) 0.0257(10) 0.0042(7) 0.0076(8) 0.0032(8)
C11 0.0694(19) 0.0243(11) 0.0243(12) 0.0031(9) 0.0043(11) -0.0035(12)
C12 0.0567(16) 0.0191(10) 0.0286(12) -0.0005(9) 0.0094(11) -0.0020(10)
C13 0.0244(10) 0.0152(9) 0.0235(10) 0.0029(7) 0.0071(8) 0.0002(8)
C14 0.0332(12) 0.0167(9) 0.0374(12) 0.0057(9) 0.0041(9) -0.0045(9)
C15 0.0233(11) 0.0227(10) 0.0390(13) 0.0043(9) 0.0025(9) 0.0025(9)
C16 0.0139(8) 0.0157(8) 0.0158(8) -0.0038(7) 0.0065(7) -0.0011(7)
C17 0.0169(9) 0.0146(8) 0.0160(9) -0.0045(6) 0.0069(7) -0.0022(7)
C18 0.0215(9) 0.0180(9) 0.0225(9) -0.0033(7) 0.0112(8) -0.0046(8)
C19 0.0155(9) 0.0286(10) 0.0248(10) -0.0067(8) 0.0107(8) -0.0033(8)
C20 0.0160(9) 0.0257(10) 0.0207(9) -0.0028(8) 0.0052(7) 0.0021(8)
C21 0.0180(9) 0.0184(9) 0.0161(8) -0.0031(7) 0.0070(7) 0.0009(7)
C22 0.0205(9) 0.0144(8) 0.0221(9) 0.0022(7) 0.0099(7) 0.0001(7)
C23 0.0247(10) 0.0261(10) 0.0224(10) 0.0047(8) 0.0091(8) 0.0019(8)
C24 0.0383(12) 0.0175(9) 0.0268(10) 0.0014(8) 0.0145(9) 0.0076(9)
C25 0.0180(9) 0.0230(9) 0.0222(10) 0.0056(8) 0.0070(8) 0.0051(8)
C26 0.0366(12) 0.0213(10) 0.0307(11) 0.0018(8) 0.0109(9) 0.0047(9)
C27 0.0343(12) 0.0342(12) 0.0224(10) 0.0057(9) 0.0092(9) 0.0114(10)
C28 0.0179(8) 0.0105(8) 0.0175(9) 0.0020(6) 0.0041(7) 0.0012(7)
C29 0.0201(9) 0.0180(9) 0.0184(9) 0.0007(7) 0.0055(7) 0.0004(7)
C30 0.0205(9) 0.0231(10) 0.0275(10) 0.0056(8) 0.0102(8) 0.0015(8)
C31 0.0153(9) 0.0256(10) 0.0377(12) 0.0064(9) 0.0052(8) -0.0039(8)
C32 0.0213(10) 0.0214(9) 0.0260(10) -0.0022(8) -0.0026(8) -0.0065(8)
C33 0.0220(9) 0.0161(9) 0.0220(9) -0.0019(7) 0.0049(7) 0.0003(8)
C34 0.0217(10) 0.0235(10) 0.0310(11) 0.0017(8) 0.0084(9) -0.0021(8)
C35 0.0232(10) 0.0255(10) 0.0236(10) 0.0006(8) 0.0067(8) -0.0026(8)
C36 0.0308(12) 0.0264(11) 0.0364(12) -0.0013(9) 0.0041(10) 0.0051(9)
C37 0.0348(12) 0.0276(11) 0.0315(11) -0.0061(9) 0.0142(10) -0.0028(10)
N1 0.0138(7) 0.0132(7) 0.0152(7) -0.0001(6) 0.0049(6) -0.0010(6)
N2 0.0132(7) 0.0125(7) 0.0148(7) -0.0008(5) 0.0048(6) -0.0004(6)
N3 0.0169(7) 0.0181(7) 0.0159(8) -0.0032(6) 0.0067(6) -0.0009(6)
O1 0.0244(7) 0.0291(8) 0.0250(7) -0.0015(6) 0.0077(6) -0.0052(6)

loop_
_atom_type_symbol
_atom_type_description
_atom_type_scat_dispersion_real
_atom_type_scat_dispersion_imag
_atom_type_scat_source
C C 0.0033 0.0016 'International Tables Vol C Tables 4.2.6.8 and 6.1.1.4'
H H 0.0000 0.0000 'International Tables Vol C Tables 4.2.6.8 and 6.1.1.4'
N N 0.0061 0.0033 'International Tables Vol C Tables 4.2.6.8 and 6.1.1.4'
O O 0.0106 0.0060 'International Tables Vol C Tables 4.2.6.8 and 6.1.1.4'
Au Au -2.0133 8.8022 'International Tables Vol C Tables 4.2.6.8 and 6.1.1.4'

loop_
_geom_angle_atom_site_label_1
_geom_angle_atom_site_label_2
_geom_angle_atom_site_label_3
_geom_angle
C1 Au1 N3 175.65(7)
N2 C1 N1 104.17(15)
N2 C1 Au1 124.13(13)
N1 C1 Au1 131.67(13)
C3 C2 N2 106.32(16)
C3 C2 H2 126.8
N2 C2 H2 126.8
C2 C3 N1 106.69(16)
C2 C3 H3 126.7
N1 C3 H3 126.7
C9 C4 C5 123.62(17)
C9 C4 N1 117.72(16)
C5 C4 N1 118.65(16)
C6 C5 C4 116.82(17)
C6 C5 C10 121.45(17)
C4 C5 C10 121.71(17)
C7 C6 C5 121.24(18)
C7 C6 H6 119.4
C5 C6 H6 119.4
C8 C7 C6 120.26(18)
C8 C7 H7 119.9
C6 C7 H7 119.9
C7 C8 C9 121.26(18)
C7 C8 H8 119.4
C9 C8 H8 119.4
C8 C9 C4 116.78(17)
C8 C9 C13 121.30(17)
C4 C9 C13 121.78(17)
C5 C10 C11 110.75(17)
C5 C10 C12 113.52(17)
C11 C10 C12 109.81(18)
C5 C10 H10 107.5
C11 C10 H10 107.5
C12 C10 H10 107.5
C10 C11 H11A 109.5
C10 C11 H11B 109.5
H11A C11 H11B 109.5
C10 C11 H11C 109.5
H11A C11 H11C 109.5
H11B C11 H11C 109.5
C10 C12 H12A 109.5
C10 C12 H12B 109.5
H12A C12 H12B 109.5
C10 C12 H12C 109.5
H12A C12 H12C 109.5
H12B C12 H12C 109.5
C9 C13 C14 113.70(17)
C9 C13 C15 109.44(17)
C14 C13 C15 110.06(17)
C9 C13 H13 107.8
C14 C13 H13 107.8
C15 C13 H13 107.8
C13 C14 H14A 109.5
C13 C14 H14B 109.5
H14A C14 H14B 109.5
C13 C14 H14C 109.5
H14A C14 H14C 109.5
H14B C14 H14C 109.5
C13 C15 H15A 109.5
C13 C15 H15B 109.5
H15A C15 H15B 109.5
C13 C15 H15C 109.5
H15A C15 H15C 109.5
H15B C15 H15C 109.5
C21 C16 C17 123.66(17)
C21 C16 N2 118.44(16)
C17 C16 N2 117.85(16)
C18 C17 C16 116.58(17)
C18 C17 C22 121.57(17)
C16 C17 C22 121.66(16)
C19 C18 C17 121.21(18)
C19 C18 H18 119.4
C17 C18 H18 119.4
C20 C19 C18 120.57(18)
C20 C19 H19 119.7
C18 C19 H19 119.7
C19 C20 C21 121.01(18)
C19 C20 H20 119.5
C21 C20 H20 119.5
C20 C21 C16 116.96(17)
C20 C21 C25 120.37(17)
C16 C21 C25 122.67(17)
C17 C22 C23 113.68(16)
C17 C22 C24 109.24(16)
C23 C22 C24 110.07(16)
C17 C22 H22 107.9
C23 C22 H22 107.9
C24 C22 H22 107.9
C22 C23 H23A 109.5
C22 C23 H23B 109.5
H23A C23 H23B 109.5
C22 C23 H23C 109.5
H23A C23 H23C 109.5
H23B C23 H23C 109.5
C22 C24 H24A 109.5
C22 C24 H24B 109.5
H24A C24 H24B 109.5
C22 C24 H24C 109.5
H24A C24 H24C 109.5
H24B C24 H24C 109.5
C21 C25 C26 110.87(16)
C21 C25 C27 111.04(18)
C26 C25 C27 111.29(17)
C21 C25 H25 107.8
C26 C25 H25 107.8
C27 C25 H25 107.8
C25 C26 H26A 109.5
C25 C26 H26B 109.5
H26A C26 H26B 109.5
C25 C26 H26C 109.5
H26A C26 H26C 109.5
H26B C26 H26C 109.5
C25 C27 H27A 109.5
C25 C27 H27B 109.5
H27A C27 H27B 109.5
C25 C27 H27C 109.5
H27A C27 H27C 109.5
H27B C27 H27C 109.5
N3 C28 C29 121.40(17)
N3 C28 C33 121.90(17)
C29 C28 C33 116.68(17)
C30 C29 C28 121.12(18)
C30 C29 H29 119.4
C28 C29 H29 119.4
C29 C30 C31 121.46(19)
C29 C30 H30 119.3
C31 C30 H30 119.3
C30 C31 C32 118.40(19)
C30 C31 H31 120.8
C32 C31 H31 120.8
C33 C32 C31 121.02(19)
C33 C32 H32 119.5
C31 C32 H32 119.5
C32 C33 C28 121.27(19)
C32 C33 H33 119.4
C28 C33 H33 119.4
O1 C34 C35 106.99(17)
O1 C34 H34A 110.3
C35 C34 H34A 110.3
O1 C34 H34B 110.3
C35 C34 H34B 110.3
H34A C34 H34B 108.6
C36 C35 C34 104.06(17)
C36 C35 H35A 110.9
C34 C35 H35A 110.9
C36 C35 H35B 110.9
C34 C35 H35B 110.9
H35A C35 H35B 109.0
C37 C36 C35 102.95(18)
C37 C36 H36A 111.2
C35 C36 H36A 111.2
C37 C36 H36B 111.2
C35 C36 H36B 111.2
H36A C36 H36B 109.1
O1 C37 C36 104.43(17)
O1 C37 H37A 110.9
C36 C37 H37A 110.9
O1 C37 H37B 110.9
C36 C37 H37B 110.9
H37A C37 H37B 108.9
C1 N1 C3 111.17(15)
C1 N1 C4 125.05(15)
C3 N1 C4 123.77(15)
C1 N2 C2 111.65(15)
C1 N2 C16 122.99(15)
C2 N2 C16 125.35(15)
C28 N3 Au1 125.57(13)
C28 N3 H1 112.9(16)
Au1 N3 H1 121.5(16)
C37 O1 C34 106.76(16)

loop_
_geom_bond_atom_site_label_1
_geom_bond_atom_site_label_2
_geom_bond_distance
Au1 C1 1.9797(18)
Au1 N3 1.9996(16)
C1 N2 1.355(2)
C1 N1 1.356(2)
C2 C3 1.347(3)
C2 N2 1.391(2)
C2 H2 0.9500
C3 N1 1.394(2)
C3 H3 0.9500
C4 C9 1.401(3)
C4 C5 1.403(3)
C4 N1 1.446(2)
C5 C6 1.395(3)
C5 C10 1.519(3)
C6 C7 1.388(3)
C6 H6 0.9500
C7 C8 1.384(3)
C7 H7 0.9500
C8 C9 1.398(3)
C8 H8 0.9500
C9 C13 1.519(3)
C10 C11 1.522(3)
C10 C12 1.524(3)
C10 H10 1.0000
C11 H11A 0.9800
C11 H11B 0.9800
C11 H11C 0.9800
C12 H12A 0.9800
C12 H12B 0.9800
C12 H12C 0.9800
C13 C14 1.528(3)
C13 C15 1.533(3)
C13 H13 1.0000
C14 H14A 0.9800
C14 H14B 0.9800
C14 H14C 0.9800
C15 H15A 0.9800
C15 H15B 0.9800
C15 H15C 0.9800
C16 C21 1.399(3)
C16 C17 1.405(3)
C16 N2 1.445(2)
C17 C18 1.398(3)
C17 C22 1.520(3)
C18 C19 1.384(3)
C18 H18 0.9500
C19 C20 1.384(3)
C19 H19 0.9500
C20 C21 1.396(3)
C20 H20 0.9500
C21 C25 1.519(3)
C22 C23 1.528(3)
C22 C24 1.537(3)
C22 H22 1.0000
C23 H23A 0.9800
C23 H23B 0.9800
C23 H23C 0.9800
C24 H24A 0.9800
C24 H24B 0.9800
C24 H24C 0.9800
C25 C26 1.530(3)
C25 C27 1.534(3)
C25 H25 1.0000
C26 H26A 0.9800
C26 H26B 0.9800
C26 H26C 0.9800
C27 H27A 0.9800
C27 H27B 0.9800
C27 H27C 0.9800
C28 N3 1.366(2)
C28 C29 1.410(3)
C28 C33 1.417(3)
C29 C30 1.386(3)
C29 H29 0.9500
C30 C31 1.388(3)
C30 H30 0.9500
C31 C32 1.389(3)
C31 H31 0.9500
C32 C33 1.388(3)
C32 H32 0.9500
C33 H33 0.9500
C34 O1 1.438(3)
C34 C35 1.532(3)
C34 H34A 0.9900
C34 H34B 0.9900
C35 C36 1.526(3)
C35 H35A 0.9900
C35 H35B 0.9900
C36 C37 1.518(3)
C36 H36A 0.9900
C36 H36B 0.9900
C37 O1 1.424(3)
C37 H37A 0.9900
C37 H37B 0.9900
N3 H1 0.84(2)
